data_8101893
loop_
_publ_author_name
'Pfund, E.'
'Barbey, C.'
'Lequeux, T.'
'Navaza, A.'

_publ_section_title
;
Crystal structure of diethyl 2-(4,5-dihydroxy-2-methyl-sulfanyl-3,4,5,6-
tetrahydro-4H-thiopyranyl)difluoro-methylphosphonate, C~11~H~21~F~2~O~5~PS~2~, 
a thioglycoside analogue bearing a difluorophosphonate group
;
_journal_issue 4
_journal_name_full 'Zeitschrift f\"ur Kristallographie - New Crystal Structures'
_journal_page_first 629
_journal_page_last 630
_journal_volume 220
_journal_year 2005
_chemical_formula_moiety 'C11 H21 F2 O5 P S2'
_chemical_formula_sum 'C11 H21 F2 O5 P S2'
_chemical_formula_weight 366.37
_chemical_name_systematic
; 
 diethyl 2-(4,5-dihydroxy-2-methylsulfanyl-3,4,5,6-tetrahydro-
 4H-thiopyranyl)-difluoromethylphosphonate
;
_space_group_IT_number 14
_symmetry_cell_setting monoclinic
_symmetry_space_group_name_Hall '-P 2ybc'
_symmetry_space_group_name_H-M 'P 1 21/c 1'
_atom_sites_solution_hydrogens geom
_atom_sites_solution_primary direct
_atom_sites_solution_secondary difmap
_audit_creation_method SHELXL-97
_cell_angle_alpha 90.00
_cell_angle_beta 97.19(3)
_cell_angle_gamma 90.00
_cell_formula_units_Z 4
_cell_length_a 7.6070(15)
_cell_length_b 7.7110(15)
_cell_length_c 26.981(5)
_cell_measurement_temperature 113(2)
_cell_volume 1570.2(5)
_computing_structure_refinement 'SHELXL-97 (Sheldrick, 1997)'
_computing_structure_solution 'SHELXS-97 (Sheldrick, 1990)'
_diffrn_ambient_temperature 113(2)
_diffrn_measured_fraction_theta_full 0.962
_diffrn_measured_fraction_theta_max 0.962
_diffrn_measurement_device_type 'Enraf-Nonius CAD4'
_diffrn_measurement_method omega
_diffrn_radiation_monochromator graphite
_diffrn_radiation_source 'fine-focus sealed tube'
_diffrn_radiation_type MoK\a
_diffrn_radiation_wavelength 0.71073
_diffrn_reflns_av_R_equivalents 0.0690
_diffrn_reflns_av_sigmaI/netI 0.0860
_diffrn_reflns_limit_h_max 8
_diffrn_reflns_limit_h_min 0
_diffrn_reflns_limit_k_max 8
_diffrn_reflns_limit_k_min -8
_diffrn_reflns_limit_l_max 30
_diffrn_reflns_limit_l_min -30
_diffrn_reflns_number 4150
_diffrn_reflns_theta_full 23.84
_diffrn_reflns_theta_max 23.84
_diffrn_reflns_theta_min 2.75
_exptl_absorpt_coefficient_mu 0.479
_exptl_absorpt_correction_type none
_exptl_crystal_colour colorless
_exptl_crystal_density_diffrn 1.550
_exptl_crystal_density_method 'not measured'
_exptl_crystal_description parallelepipedic
_exptl_crystal_F_000 768
_exptl_crystal_size_max 0.200
_exptl_crystal_size_mid 0.180
_exptl_crystal_size_min 0.060
_refine_diff_density_max 0.775
_refine_diff_density_min -0.449
_refine_diff_density_rms 0.085
_refine_ls_extinction_method none
_refine_ls_goodness_of_fit_ref 1.005
_refine_ls_hydrogen_treatment constr
_refine_ls_matrix_type full
_refine_ls_number_parameters 190
_refine_ls_number_reflns 2338
_refine_ls_number_restraints 0
_refine_ls_restrained_S_all 1.005
_refine_ls_R_factor_all 0.0829
_refine_ls_R_factor_gt 0.0579
_refine_ls_shift/su_max 0.009
_refine_ls_shift/su_mean 0.002
_refine_ls_structure_factor_coef Fsqd
_refine_ls_weighting_details 'calc w=1/[\s^2^(Fo^2^)+(0.0808P)^2^+1.7483P] where P=(Fo^2^+2Fc^2^)/3'
_refine_ls_weighting_scheme calc
_refine_ls_wR_factor_gt 0.1426
_refine_ls_wR_factor_ref 0.1608
_reflns_number_gt 1722
_reflns_number_total 2338
_reflns_threshold_expression >2sigma(I)
_cod_data_source_file 1267-1683.cff
_cod_data_source_block CB-dedhmsthtpdfmp
_cod_original_sg_symbol_H-M P12(1)/c1
_cod_database_code 8101893

loop_
_symmetry_equiv_pos_as_xyz
'x, y, z'
'-x, y+1/2, -z+1/2'
'-x, -y, -z'
'x, -y-1/2, z-1/2'

loop_
_atom_site_label
_atom_site_type_symbol
_atom_site_fract_x
_atom_site_fract_y
_atom_site_fract_z
_atom_site_U_iso_or_equiv
_atom_site_adp_type
_atom_site_occupancy
_atom_site_symmetry_multiplicity
_atom_site_Wyckoff_symbol
_atom_site_calc_flag
_atom_site_refinement_flags
_atom_site_disorder_assembly
_atom_site_disorder_group
S1 S 0.06840(15) 0.78276(16) 0.17643(5) 0.0336(4) Uani 1 4 e d . . .
S2 S -0.24913(17) 0.61955(17) 0.20333(5) 0.0373(4) Uani 1 4 e d . . .
P1 P -0.09349(16) 0.46309(16) 0.09675(5) 0.0311(4) Uani 1 4 e d . . .
F1 F -0.1597(3) 0.7861(3) 0.06947(10) 0.0350(7) Uani 1 4 e d . . .
F2 F -0.3828(3) 0.6468(4) 0.09410(10) 0.0368(7) Uani 1 4 e d . . .
O11 O -0.0986(4) 0.3410(4) 0.13829(12) 0.0349(8) Uani 1 4 e d . . .
O12 O 0.0948(4) 0.5049(4) 0.08255(12) 0.0348(8) Uani 1 4 e d . . .
O13 O -0.2015(4) 0.4115(4) 0.04592(13) 0.0383(9) Uani 1 4 e d . . .
O41 O -0.3498(4) 1.1992(4) 0.19682(13) 0.0376(9) Uani 1 4 e d . . .
H41 H -0.2961 1.2604 0.1778 0.056 Uiso 1 4 e calc R . .
O51 O -0.5287(4) 0.9026(4) 0.22475(12) 0.0351(8) Uani 1 4 e d . . .
H51 H -0.5741 0.8390 0.2450 0.053 Uiso 1 4 e calc R . .
C1 C -0.2044(6) 0.6746(6) 0.10615(19) 0.0321(12) Uani 1 4 e d . . .
C2 C -0.1709(6) 0.7659(6) 0.15694(18) 0.0294(11) Uani 1 4 e d . . .
C3 C -0.2718(6) 0.9421(6) 0.15327(18) 0.0308(11) Uani 1 4 e d . . .
H3A H -0.2202 1.0186 0.1294 0.037 Uiso 1 4 e calc R . .
H3B H -0.3975 0.9215 0.1402 0.037 Uiso 1 4 e calc R . .
C4 C -0.2623(6) 1.0347(6) 0.20458(18) 0.0303(11) Uani 1 4 e d . . .
H4 H -0.1351 1.0551 0.2177 0.036 Uiso 1 4 e calc R . .
C5 C -0.3485(6) 0.9341(6) 0.24296(19) 0.0312(11) Uani 1 4 e d . . .
H5 H -0.3438 1.0059 0.2740 0.037 Uiso 1 4 e calc R . .
C6 C -0.2461(7) 0.7654(6) 0.2558(2) 0.0355(12) Uani 1 4 e d . . .
H6A H -0.2980 0.7056 0.2830 0.043 Uiso 1 4 e calc R . .
H6B H -0.1216 0.7941 0.2683 0.043 Uiso 1 4 e calc R . .
C7 C 0.1451(6) 0.9463(7) 0.1359(2) 0.0398(13) Uani 1 4 e d . . .
H7A H 0.2691 0.9746 0.1474 0.060 Uiso 1 4 e calc R . .
H7B H 0.0724 1.0509 0.1367 0.060 Uiso 1 4 e calc R . .
H7C H 0.1352 0.9018 0.1016 0.060 Uiso 1 4 e calc R . .
C8 C 0.2593(6) 0.4486(7) 0.1122(2) 0.0387(13) Uani 1 4 e d . . .
H8A H 0.2319 0.3874 0.1426 0.046 Uiso 1 4 e calc R . .
H8B H 0.3338 0.5506 0.1227 0.046 Uiso 1 4 e calc R . .
C9 C 0.3564(7) 0.3300(7) 0.0813(2) 0.0455(14) Uani 1 4 e d . . .
H9A H 0.4685 0.2947 0.1005 0.068 Uiso 1 4 e calc R . .
H9B H 0.3804 0.3904 0.0509 0.068 Uiso 1 4 e calc R . .
H9C H 0.2838 0.2271 0.0722 0.068 Uiso 1 4 e calc R . .
C10 C -0.1503(7) 0.2511(7) 0.0210(2) 0.0413(13) Uani 1 4 e d . . .
H10A H -0.0774 0.2804 -0.0058 0.050 Uiso 1 4 e calc R . .
H10B H -0.0797 0.1750 0.0455 0.050 Uiso 1 4 e calc R . .
C11 C -0.3144(8) 0.1607(8) -0.0005(2) 0.0577(17) Uani 1 4 e d . . .
H11A H -0.2833 0.0588 -0.0193 0.087 Uiso 1 4 e calc R . .
H11B H -0.3873 0.2396 -0.0230 0.087 Uiso 1 4 e calc R . .
H11C H -0.3811 0.1241 0.0265 0.087 Uiso 1 4 e calc R . .

loop_
_atom_site_aniso_label
_atom_site_aniso_U_11
_atom_site_aniso_U_22
_atom_site_aniso_U_33
_atom_site_aniso_U_23
_atom_site_aniso_U_13
_atom_site_aniso_U_12
S1 0.0260(6) 0.0246(7) 0.0496(8) -0.0007(6) 0.0029(5) 0.0017(5)
S2 0.0422(7) 0.0210(7) 0.0501(8) 0.0013(6) 0.0110(6) -0.0006(6)
P1 0.0290(7) 0.0186(7) 0.0467(8) -0.0019(6) 0.0083(5) -0.0001(5)
F1 0.0386(16) 0.0223(15) 0.0444(16) 0.0019(13) 0.0067(12) -0.0004(12)
F2 0.0249(14) 0.0294(16) 0.0551(18) -0.0071(13) 0.0010(12) 0.0015(12)
O11 0.0371(19) 0.0213(18) 0.048(2) -0.0009(15) 0.0132(15) 0.0023(15)
O12 0.0281(18) 0.0269(19) 0.051(2) 0.0022(16) 0.0108(15) 0.0014(15)
O13 0.0360(19) 0.025(2) 0.053(2) -0.0086(17) 0.0053(16) 0.0056(15)
O41 0.040(2) 0.0166(18) 0.058(2) 0.0029(16) 0.0126(16) 0.0053(15)
O51 0.0269(17) 0.0251(19) 0.054(2) 0.0009(16) 0.0089(15) 0.0005(14)
C1 0.028(3) 0.021(3) 0.049(3) 0.006(2) 0.008(2) 0.000(2)
C2 0.024(2) 0.020(3) 0.044(3) -0.003(2) 0.003(2) 0.002(2)
C3 0.023(2) 0.016(3) 0.054(3) -0.009(2) 0.011(2) -0.001(2)
C4 0.028(2) 0.019(3) 0.043(3) -0.001(2) 0.004(2) -0.002(2)
C5 0.029(3) 0.019(3) 0.045(3) -0.001(2) 0.006(2) 0.001(2)
C6 0.034(3) 0.020(3) 0.052(3) -0.001(2) 0.003(2) 0.002(2)
C7 0.027(3) 0.030(3) 0.062(4) -0.002(3) 0.003(2) -0.006(2)
C8 0.025(3) 0.034(3) 0.057(3) -0.003(3) 0.006(2) 0.000(2)
C9 0.035(3) 0.036(3) 0.067(4) -0.003(3) 0.011(3) 0.007(2)
C10 0.048(3) 0.026(3) 0.051(3) -0.010(2) 0.014(2) 0.004(2)
C11 0.051(4) 0.036(3) 0.083(5) -0.025(3) -0.004(3) -0.003(3)

loop_
_atom_type_symbol
_atom_type_description
_atom_type_scat_dispersion_real
_atom_type_scat_dispersion_imag
_atom_type_scat_source
C C 0.0033 0.0016 'International Tables Vol C Tables 4.2.6.8 and 6.1.1.4'
H H 0.0000 0.0000 'International Tables Vol C Tables 4.2.6.8 and 6.1.1.4'
F F 0.0171 0.0103 'International Tables Vol C Tables 4.2.6.8 and 6.1.1.4'
O O 0.0106 0.0060 'International Tables Vol C Tables 4.2.6.8 and 6.1.1.4'
P P 0.1023 0.0942 'International Tables Vol C Tables 4.2.6.8 and 6.1.1.4'
S S 0.1246 0.1234 'International Tables Vol C Tables 4.2.6.8 and 6.1.1.4'

loop_
_geom_angle_atom_site_label_1
_geom_angle_atom_site_label_2
_geom_angle_atom_site_label_3
_geom_angle
_geom_angle_site_symmetry_1
_geom_angle_site_symmetry_3
_geom_angle_publ_flag
C1 C2 C3 108.5(4) . . ?
C1 C2 S1 109.7(3) . . ?
C3 C2 S1 114.8(3) . . ?
C1 C2 S2 107.2(3) . . ?
C3 C2 S2 112.3(3) . . ?
S1 C2 S2 104.0(2) . . ?
C4 C3 C2 112.1(4) . . ?
C4 C3 H3A 109.2 . . ?
C2 C3 H3A 109.2 . . ?
C4 C3 H3B 109.2 . . ?
C2 C3 H3B 109.2 . . ?
H3A C3 H3B 107.9 . . ?
O41 C4 C5 108.7(4) . . ?
O41 C4 C3 107.9(4) . . ?
C5 C4 C3 113.6(4) . . ?
O41 C4 H4 108.9 . . ?
C5 C4 H4 108.9 . . ?
C3 C4 H4 108.9 . . ?
C4 O41 H41 109.5 . . ?
O51 C5 C4 109.6(4) . . ?
O51 C5 C6 112.0(4) . . ?
C4 C5 C6 109.8(4) . . ?
O51 C5 H5 108.5 . . ?
C4 C5 H5 108.5 . . ?
C6 C5 H5 108.5 . . ?
C5 O51 H51 109.5 . . ?
C5 C6 S2 113.2(4) . . ?
C5 C6 H6A 108.9 . . ?
S2 C6 H6A 108.9 . . ?
C5 C6 H6B 108.9 . . ?
S2 C6 H6B 108.9 . . ?
H6A C6 H6B 107.7 . . ?
C6 S2 C2 100.3(2) . . ?
C7 S1 C2 105.0(2) . . ?
S1 C7 H7A 109.5 . . ?
S1 C7 H7B 109.5 . . ?
H7A C7 H7B 109.5 . . ?
S1 C7 H7C 109.5 . . ?
H7A C7 H7C 109.5 . . ?
H7B C7 H7C 109.5 . . ?
F2 C1 F1 104.6(4) . . ?
F2 C1 C2 109.4(4) . . ?
F1 C1 C2 109.0(4) . . ?
F2 C1 P1 106.4(3) . . ?
F1 C1 P1 106.8(3) . . ?
C2 C1 P1 119.6(3) . . ?
O11 P1 O13 116.5(2) . . ?
O11 P1 O12 115.62(19) . . ?
O13 P1 O12 103.62(19) . . ?
O11 P1 C1 113.6(2) . . ?
O13 P1 C1 98.3(2) . . ?
O12 P1 C1 107.3(2) . . ?
C8 O12 P1 123.5(3) . . ?
O12 C8 C9 108.9(4) . . ?
O12 C8 H8A 109.9 . . ?
C9 C8 H8A 109.9 . . ?
O12 C8 H8B 109.9 . . ?
C9 C8 H8B 109.9 . . ?
H8A C8 H8B 108.3 . . ?
C8 C9 H9A 109.5 . . ?
C8 C9 H9B 109.5 . . ?
H9A C9 H9B 109.5 . . ?
C8 C9 H9C 109.5 . . ?
H9A C9 H9C 109.5 . . ?
H9B C9 H9C 109.5 . . ?
C10 O13 P1 118.2(3) . . ?
C11 C10 O13 108.3(4) . . ?
C11 C10 H10A 110.0 . . ?
O13 C10 H10A 110.0 . . ?
C11 C10 H10B 110.0 . . ?
O13 C10 H10B 110.0 . . ?
H10A C10 H10B 108.4 . . ?
C10 C11 H11A 109.5 . . ?
C10 C11 H11B 109.5 . . ?
H11A C11 H11B 109.5 . . ?
C10 C11 H11C 109.5 . . ?
H11A C11 H11C 109.5 . . ?
H11B C11 H11C 109.5 . . ?

loop_
_geom_bond_atom_site_label_1
_geom_bond_atom_site_label_2
_geom_bond_distance
_geom_bond_site_symmetry_2
_geom_bond_publ_flag
C2 C1 1.533(7) . ?
C2 C3 1.558(6) . ?
C2 S1 1.835(4) . ?
C2 S2 1.838(5) . ?
C3 C4 1.551(6) . ?
C3 H3A 0.9900 . ?
C3 H3B 0.9900 . ?
C4 O41 1.436(6) . ?
C4 C5 1.508(7) . ?
C4 H4 1.0000 . ?
O41 H41 0.8400 . ?
C5 O51 1.418(5) . ?
C5 C6 1.534(7) . ?
C5 H5 1.0000 . ?
O51 H51 0.8400 . ?
C6 S2 1.806(5) . ?
C6 H6A 0.9900 . ?
C6 H6B 0.9900 . ?
S1 C7 1.813(5) . ?
C7 H7A 0.9800 . ?
C7 H7B 0.9800 . ?
C7 H7C 0.9800 . ?
C1 F2 1.372(5) . ?
C1 F1 1.385(5) . ?
C1 P1 1.869(5) . ?
P1 O11 1.468(3) . ?
P1 O13 1.560(4) . ?
P1 O12 1.562(3) . ?
O12 C8 1.464(6) . ?
C8 C9 1.494(7) . ?
C8 H8A 0.9900 . ?
C8 H8B 0.9900 . ?
C9 H9A 0.9800 . ?
C9 H9B 0.9800 . ?
C9 H9C 0.9800 . ?
O13 C10 1.483(6) . ?
C10 C11 1.483(7) . ?
C10 H10A 0.9900 . ?
C10 H10B 0.9900 . ?
C11 H11A 0.9800 . ?
C11 H11B 0.9800 . ?
C11 H11C 0.9800 . ?

loop_
_geom_torsion_atom_site_label_1
_geom_torsion_atom_site_label_2
_geom_torsion_atom_site_label_3
_geom_torsion_atom_site_label_4
_geom_torsion
_geom_torsion_site_symmetry_1
_geom_torsion_site_symmetry_2
_geom_torsion_site_symmetry_3
_geom_torsion_site_symmetry_4
_geom_torsion_publ_flag
C1 C2 C3 C4 173.8(4) . . . . ?
S1 C2 C3 C4 -63.1(4) . . . . ?
S2 C2 C3 C4 55.5(4) . . . . ?
C2 C3 C4 O41 176.8(3) . . . . ?
C2 C3 C4 C5 -62.7(5) . . . . ?
O41 C4 C5 O51 62.1(5) . . . . ?
C3 C4 C5 O51 -58.0(5) . . . . ?
O41 C4 C5 C6 -174.5(4) . . . . ?
C3 C4 C5 C6 65.4(5) . . . . ?
O51 C5 C6 S2 58.7(5) . . . . ?
C4 C5 C6 S2 -63.3(5) . . . . ?
C5 C6 S2 C2 52.8(4) . . . . ?
C1 C2 S2 C6 -167.6(3) . . . . ?
C3 C2 S2 C6 -48.5(4) . . . . ?
S1 C2 S2 C6 76.2(3) . . . . ?
C1 C2 S1 C7 72.2(4) . . . . ?
C3 C2 S1 C7 -50.3(4) . . . . ?
S2 C2 S1 C7 -173.4(2) . . . . ?
C3 C2 C1 F2 -59.8(5) . . . . ?
S1 C2 C1 F2 174.0(3) . . . . ?
S2 C2 C1 F2 61.7(4) . . . . ?
C3 C2 C1 F1 54.0(4) . . . . ?
S1 C2 C1 F1 -72.1(4) . . . . ?
S2 C2 C1 F1 175.5(3) . . . . ?
C3 C2 C1 P1 177.2(3) . . . . ?
S1 C2 C1 P1 51.1(4) . . . . ?
S2 C2 C1 P1 -61.3(4) . . . . ?
F2 C1 P1 O11 -80.0(3) . . . . ?
F1 C1 P1 O11 168.7(3) . . . . ?
C2 C1 P1 O11 44.4(4) . . . . ?
F2 C1 P1 O13 43.8(3) . . . . ?
F1 C1 P1 O13 -67.5(3) . . . . ?
C2 C1 P1 O13 168.2(3) . . . . ?
F2 C1 P1 O12 150.9(3) . . . . ?
F1 C1 P1 O12 39.6(4) . . . . ?
C2 C1 P1 O12 -84.7(4) . . . . ?
O11 P1 O12 C8 -8.6(4) . . . . ?
O13 P1 O12 C8 -137.3(3) . . . . ?
C1 P1 O12 C8 119.3(4) . . . . ?
P1 O12 C8 C9 117.5(4) . . . . ?
O11 P1 O13 C10 -62.4(4) . . . . ?
O12 P1 O13 C10 65.8(4) . . . . ?
C1 P1 O13 C10 175.9(3) . . . . ?
P1 O13 C10 C11 140.0(4) . . . . ?
